data_2008528
loop_
_publ_author_name
'Britton, Doyle'

_publ_section_title
;
 Naphthalene-2,3-dicarbaldehyde
;
_journal_issue 6
_journal_name_full 'Acta Crystallographica Section C'
_journal_page_first 978
_journal_page_last 980
_journal_paper_doi 10.1107/S0108270199000840
_journal_volume 55
_journal_year 1999
_chemical_formula_sum 'C12 H8 O2'
_chemical_formula_weight 184.18
_chemical_name_systematic
;
naphthalene-2,3-dicarbaldehyde
;
_space_group_IT_number 14
_symmetry_cell_setting monoclinic
_symmetry_space_group_name_Hall '-P 2ybc'
_symmetry_space_group_name_H-M 'P 1 21/c 1'
_audit_creation_method 'SHELXL plus manual additions'
_cell_angle_alpha 90.00
_cell_angle_beta 91.412(2)
_cell_angle_gamma 90.00
_cell_formula_units_Z 4
_cell_length_a 3.8724(2)
_cell_length_b 12.0839(5)
_cell_length_c 18.4079(6)
_cell_measurement_reflns_used 2848
_cell_measurement_temperature 173(2)
_cell_measurement_theta_max 25.1
_cell_measurement_theta_min 2.0
_cell_volume 861.11(6)
_computing_cell_refinement 'SAINT (Siemens, 1995)'
_computing_data_collection 'ASTRO (Siemens, 1995)'
_computing_data_reduction SAINT
_computing_molecular_graphics SHELXTL
_computing_publication_material SHELXTL
_computing_structure_refinement SHELXTL
_computing_structure_solution 'SHELXTL (Sheldrick, 1995)'
_diffrn_ambient_temperature 173(2)
_diffrn_measurement_device 'Siemens SMART area-detector'
_diffrn_measurement_method \w-scans
_diffrn_radiation_monochromator graphite
_diffrn_radiation_source 'fine-focus sealed tube'
_diffrn_radiation_type MoK\a
_diffrn_radiation_wavelength 0.71073
_diffrn_reflns_av_R_equivalents 0.029
_diffrn_reflns_av_sigmaI/netI 0.024
_diffrn_reflns_limit_h_max 4
_diffrn_reflns_limit_h_min -4
_diffrn_reflns_limit_k_max 14
_diffrn_reflns_limit_k_min -12
_diffrn_reflns_limit_l_max 19
_diffrn_reflns_limit_l_min -21
_diffrn_reflns_number 4396
_diffrn_reflns_theta_max 25.11
_diffrn_reflns_theta_min 2.02
_diffrn_standards_decay_% '< 1'
_diffrn_standards_number 209
_exptl_absorpt_coefficient_mu 0.097
_exptl_absorpt_correction_T_max 0.99
_exptl_absorpt_correction_T_min 0.92
_exptl_absorpt_correction_type multi-scan
_exptl_absorpt_process_details 'SADABS (Sheldrick, 1996; Blessing, 1995) '
_exptl_crystal_colour colorless
_exptl_crystal_density_diffrn 1.4210(10)
_exptl_crystal_density_method 'not measured'
_exptl_crystal_description 'cut from needle'
_exptl_crystal_F_000 384
_exptl_crystal_size_max 0.50
_exptl_crystal_size_mid 0.15
_exptl_crystal_size_min 0.10
_refine_diff_density_max 0.17
_refine_diff_density_min -0.19
_refine_ls_extinction_coef 0.007(4)
_refine_ls_extinction_method 'SHELXTL (Sheldrick, 1995)'
_refine_ls_goodness_of_fit_all 1.06
_refine_ls_goodness_of_fit_obs 1.08
_refine_ls_hydrogen_treatment 'H atoms: see below'
_refine_ls_matrix_type full
_refine_ls_number_parameters 160
_refine_ls_number_reflns 1530
_refine_ls_number_restraints 0
_refine_ls_R_factor_all 0.047
_refine_ls_R_factor_obs .039
_refine_ls_shift/esd_max 0.01
_refine_ls_shift/esd_mean 0.00
_refine_ls_structure_factor_coef Fsqd
_refine_ls_weighting_scheme
;
  calc w = 1/[\s^2^(Fo^2^)+(0.056P)^2^+0.270P]
  where P = (Fo^2^+2Fc^2^)/3
;
_refine_ls_wR_factor_all 0.108
_refine_ls_wR_factor_obs .101
_reflns_number_observed 1310
_reflns_number_total 1530
_reflns_observed_criterion I>2\s(I)
_cod_data_source_file bk1446.cif
_cod_data_source_block 1
_cod_depositor_comments
;
The following automatic conversions were performed:
'_geom_bond_publ_flag' value 'N' changed to 'n' according to
'/home/saulius/struct/CIF-dictionaries/cif_core.dic' dictionary named
'cif_core.dic' version 2.4.1 from 2010-06-29 (15 times).

Automatic conversion script
Id: cif_fix_enum 1527 2010-12-29 10:47:43Z saulius 
;
_cod_original_sg_symbol_H-M 'P 21/c'
_cod_database_code 2008528

loop_
_symmetry_equiv_pos_as_xyz
'x, y, z'
'-x, y+1/2, -z+1/2'
'-x, -y, -z'
'x, -y-1/2, z-1/2'

loop_
_atom_site_aniso_label
_atom_site_aniso_U_11
_atom_site_aniso_U_22
_atom_site_aniso_U_33
_atom_site_aniso_U_12
_atom_site_aniso_U_13
_atom_site_aniso_U_23
O1 .0668(9) .0335(7) .0387(7) .0040(6) -.0119(6) .0033(5)
O2 .0626(8) .0361(7) .0359(7) .0115(6) .0084(6) -.0040(5)
C1 .0246(7) .0208(7) .0332(8) -.0026(6) .0026(6) -.0004(6)
C2 .0263(7) .0201(7) .0320(8) -.0032(6) .0033(6) -.0006(6)
C3 .0287(8) .0181(7) .0355(8) -.0016(6) .0063(6) -.0027(6)
C4 .0244(7) .0198(7) .0343(8) -.0020(6) .0047(6) .0022(6)
C5 .0311(8) .0235(8) .0406(9) .0009(6) .0050(6) .0050(7)
C6 .0309(8) .0328(8) .0386(9) .0006(7) .0009(6) .0105(7)
C7 .0338(8) .0389(9) .0303(8) -.0043(7) -.0002(6) .0014(7)
C8 .0312(8) .0274(8) .0356(8) -.0035(6) .0013(6) -.0033(7)
C9 .0239(7) .0210(7) .0335(8) -.0031(5) .0029(6) -.0002(6)
C10 .0264(7) .0181(7) .0361(8) -.0012(6) .0036(6) -.0024(6)
C11 .0346(8) .0234(8) .0383(9) -.0003(6) -.0015(7) .0006(7)
C12 .0395(9) .0259(8) .0365(9) .0001(7) .0014(7) -.0011(7)

loop_
_atom_site_label
_atom_site_fract_x
_atom_site_fract_y
_atom_site_fract_z
_atom_site_U_iso_or_equiv
_atom_site_thermal_displace_type
_atom_site_calc_flag
_atom_site_refinement_flags
_atom_site_occupancy
_atom_site_disorder_group
_atom_site_type_symbol
O1 .7368(4) .60415(10) .53429(6) .0465(4) Uani d . 1 . O
O2 .2757(3) .88982(9) .57051(6) .0447(4) Uani d . 1 . O
C1 .5495(4) .70240(11) .42786(8) .0262(3) Uani d . 1 . C
C2 .4166(4) .80113(11) .46070(8) .0261(4) Uani d . 1 . C
C3 .2568(4) .87865(12) .41754(9) .0273(4) Uani d . 1 . C
C4 .2190(4) .86536(12) .34159(8) .0261(4) Uani d . 1 . C
C5 .0553(4) .94599(13) .29709(9) .0317(4) Uani d . 1 . C
C6 .0203(4) .92930(14) .22424(9) .0341(4) Uani d . 1 . C
C7 .1475(4) .83299(14) .19187(9) .0344(4) Uani d . 1 . C
C8 .3076(4) .75346(13) .23324(9) .0314(4) Uani d . 1 . C
C9 .3477(4) .76777(11) .30901(8) .0261(4) Uani d . 1 . C
C10 .5121(4) .68848(11) .35430(8) .0268(4) Uani d . 1 . C
C11 .7133(4) .61150(12) .46897(9) .0321(4) Uani d . 1 . C
C12 .4570(4) .82509(13) .53921(9) .0340(4) Uani d . 1 . C
H3 .168(4) .9433(14) .4397(9) .029(4) Uiso d . 1 . H
H5 -.038(5) 1.0124(16) .3213(10) .043(5) Uiso d . 1 . H
H6 -.097(5) .9802(17) .1935(10) .051(5) Uiso d . 1 . H
H7 .120(4) .8249(14) .1410(9) .033(4) Uiso d . 1 . H
H8 .400(5) .6848(16) .2091(10) .043(5) Uiso d . 1 . H
H10 .605(5) .6188(14) .3318(9) .034(4) Uiso d . 1 . H
H11 .802(5) .5511(14) .4363(9) .033(4) Uiso d . 1 . H
H12 .649(5) .7857(16) .5667(10) .048(5) Uiso d . 1 . H

loop_
_atom_type_symbol
_atom_type_description
_atom_type_scat_dispersion_real
_atom_type_scat_dispersion_imag
_atom_type_scat_source
C C 0.0033 0.0016 'International Tables Vol C Tables 4.2.6.8 and 6.1.1.4'
H H 0.0000 0.0000 'International Tables Vol C Tables 4.2.6.8 and 6.1.1.4'
O O 0.0106 0.0060 'International Tables Vol C Tables 4.2.6.8 and 6.1.1.4'

loop_
_geom_angle_atom_site_label_1
_geom_angle_atom_site_label_2
_geom_angle_atom_site_label_3
_geom_angle
_geom_angle_publ_flag
C10 C1 C2 119.19(13) n
C10 C1 C11 116.84(13) n
C2 C1 C11 123.92(13) n
C3 C2 C1 119.06(13) n
C3 C2 C12 118.00(13) n
C1 C2 C12 122.89(13) n
C2 C3 C4 122.17(13) n
C3 C4 C5 122.01(14) n
C3 C4 C9 118.96(13) n
C5 C4 C9 119.03(14) n
C6 C5 C4 120.13(15) n
C5 C6 C7 120.97(15) n
C8 C7 C6 120.43(15) n
C7 C8 C9 120.18(15) n
C8 C9 C10 122.55(13) n
C8 C9 C4 119.25(13) n
C10 C9 C4 118.20(13) n
C1 C10 C9 122.41(13) n
O1 C11 C1 126.11(15) n
O2 C12 C2 123.0(2) n

loop_
_geom_bond_atom_site_label_1
_geom_bond_atom_site_label_2
_geom_bond_site_symmetry_2
_geom_bond_distance
_geom_bond_publ_flag
O1 C11 . 1.207(2) n
O2 C12 . 1.207(2) n
C1 C10 . 1.369(2) n
C1 C2 . 1.438(2) n
C1 C11 . 1.469(2) n
C2 C3 . 1.367(2) n
C2 C12 . 1.478(2) n
C3 C4 . 1.411(2) n
C4 C5 . 1.413(2) n
C4 C9 . 1.419(2) n
C5 C6 . 1.360(2) n
C6 C7 . 1.402(2) n
C7 C8 . 1.366(2) n
C8 C9 . 1.410(2) n
C9 C10 . 1.412(2) n

loop_
_cod_related_entry_id
_cod_related_entry_database
_cod_related_entry_code
1 ChemSpider 87023
